data_4341607
loop_
_publ_author_name
'Baum, Amanda E.'
'Park, Heaweon'
'Lindeman, Sergey V.'
'Fiedler, Adam T.'

_publ_section_title
;
 Synthesis and Spectroscopic Characterization of High-Spin Mononuclear
 Iron(II) p-Semiquinonate Complexes.
;
_journal_name_full 'Inorganic chemistry'
_journal_page_first 141113104938005
_journal_paper_doi 10.1021/ic502564r
_journal_year 2014
_chemical_formula_moiety 'C55 H39 B Fe N6 O3'
_chemical_formula_sum 'C55 H39 B Fe N6 O3'
_chemical_formula_weight 898.58
_chemical_name_systematic
;
 ? 
;
_space_group_crystal_system monoclinic
_space_group_IT_number 14
_space_group_name_Hall '-P 2yn'
_space_group_name_H-M_alt 'P 1 21/n 1'
_symmetry_space_group_name_Hall '-P 2yn'
_symmetry_space_group_name_H-M 'P 1 21/n 1'
_atom_sites_solution_hydrogens geom
_atom_sites_solution_primary direct
_atom_sites_solution_secondary difmap
_audit_creation_date 2014-09-09
_audit_creation_method
;
Olex2 1.2
(compiled 2014.08.28 svn.r2986 for OlexSys, GUI svn.r4874)
;
_cell_angle_alpha 90.00
_cell_angle_beta 91.703(3)
_cell_angle_gamma 90.00
_cell_formula_units_Z 4
_cell_length_a 10.4080(3)
_cell_length_b 30.9033(9)
_cell_length_c 13.4858(4)
_cell_measurement_reflns_used 11459
_cell_measurement_temperature 101.2
_cell_measurement_theta_max 29.4864
_cell_measurement_theta_min 3.5455
_cell_volume 4335.7(2)
_computing_cell_refinement
;
CrysAlisPro, Agilent Technologies,
Version 1.171.34.46 (release 25-11-2010 CrysAlis171 .NET)
(compiled Nov 25 2010,17:55:46)
;
_computing_data_collection
;
CrysAlisPro, Agilent Technologies,
Version 1.171.34.46 (release 25-11-2010 CrysAlis171 .NET)
(compiled Nov 25 2010,17:55:46)
;
_computing_data_reduction
;
CrysAlisPro, Agilent Technologies,
Version 1.171.34.46 (release 25-11-2010 CrysAlis171 .NET)
(compiled Nov 25 2010,17:55:46)
;
_computing_molecular_graphics 'Olex2 (Dolomanov et al., 2009)'
_computing_publication_material 'Olex2 (Dolomanov et al., 2009)'
_computing_structure_refinement 'SHELXL-97 (Sheldrick, 2008)'
_computing_structure_solution 'SHELXS-97 (Sheldrick, 2008)'
_diffrn_ambient_temperature 101.2
_diffrn_detector_area_resol_mean 10.3756
_diffrn_measured_fraction_theta_full 0.997
_diffrn_measured_fraction_theta_max 0.879
_diffrn_measurement_details
;
  1 omega   -3.00   76.00   1.0000   30.0000
omega____ theta____ kappa____ phi______ frames
    -       11.6697   37.0000   30.0000 79

  2 omega  -59.00   36.00   1.0000   30.0000
omega____ theta____ kappa____ phi______ frames
    -       11.6697  -37.0000 -150.0000 95

  3 omega   38.00   64.00   1.0000   30.0000
omega____ theta____ kappa____ phi______ frames
    -      -11.8259   37.0000  -90.0000 26

  4 omega  -67.00   11.00   1.0000   30.0000
omega____ theta____ kappa____ phi______ frames
    -       11.6697  -77.0000   60.0000 78
;
_diffrn_measurement_device_type 'SuperNova, Dual, Cu at zero, Atlas'
_diffrn_measurement_method '\w scans'
_diffrn_orient_matrix_UB_11 0.0672127000
_diffrn_orient_matrix_UB_12 0.0031221000
_diffrn_orient_matrix_UB_13 -0.0041520000
_diffrn_orient_matrix_UB_21 -0.0117222000
_diffrn_orient_matrix_UB_22 0.0198813000
_diffrn_orient_matrix_UB_23 -0.0249015000
_diffrn_orient_matrix_UB_31 0.0020768000
_diffrn_orient_matrix_UB_32 0.0110114000
_diffrn_orient_matrix_UB_33 0.0461300000
_diffrn_radiation_monochromator mirror
_diffrn_radiation_type 'Mo K\a'
_diffrn_radiation_wavelength 0.7107
_diffrn_reflns_av_R_equivalents 0.0300
_diffrn_reflns_av_unetI/netI 0.0334
_diffrn_reflns_limit_h_max 14
_diffrn_reflns_limit_h_min -14
_diffrn_reflns_limit_k_max 40
_diffrn_reflns_limit_k_min -42
_diffrn_reflns_limit_l_max 18
_diffrn_reflns_limit_l_min -18
_diffrn_reflns_number 32339
_diffrn_reflns_theta_full 25.00
_diffrn_reflns_theta_max 29.55
_diffrn_reflns_theta_min 3.59
_diffrn_source 'SuperNova (Mo) X-ray Source'
_exptl_absorpt_coefficient_mu 0.403
_exptl_absorpt_correction_T_max 1.00000
_exptl_absorpt_correction_T_min 0.88098
_exptl_absorpt_correction_type multi-scan
_exptl_absorpt_process_details
;
CrysAlisPro, Agilent Technologies,
Version 1.171.34.46 (release 25-11-2010 CrysAlis171 .NET)
(compiled Nov 25 2010,17:55:46)
Empirical absorption correction using spherical harmonics,
 implemented in SCALE3 ABSPACK scaling algorithm.
;
_exptl_crystal_colour brown
_exptl_crystal_colour_primary brown
_exptl_crystal_density_diffrn 1.377
_exptl_crystal_density_method 'not measured'
_exptl_crystal_description block
_exptl_crystal_F_000 1864
_exptl_crystal_size_max 0.27
_exptl_crystal_size_mid 0.21
_exptl_crystal_size_min 0.09
_refine_diff_density_max 0.586
_refine_diff_density_min -0.578
_refine_diff_density_rms 0.055
_refine_ls_extinction_method none
_refine_ls_goodness_of_fit_ref 1.039
_refine_ls_hydrogen_treatment constr
_refine_ls_matrix_type full
_refine_ls_number_parameters 644
_refine_ls_number_reflns 10656
_refine_ls_number_restraints 12
_refine_ls_restrained_S_all 1.039
_refine_ls_R_factor_all 0.0524
_refine_ls_R_factor_gt 0.0409
_refine_ls_shift/su_max 0.002
_refine_ls_shift/su_mean 0.000
_refine_ls_structure_factor_coef Fsqd
_refine_ls_weighting_details 'calc w=1/[\s^2^(Fo^2^)+(0.0313P)^2^+3.6924P] where P=(Fo^2^+2Fc^2^)/3'
_refine_ls_weighting_scheme calc
_refine_ls_wR_factor_gt 0.0922
_refine_ls_wR_factor_ref 0.0993
_reflns_number_gt 8935
_reflns_number_total 10656
_reflns_threshold_expression >2sigma(I)
_cod_data_source_file ic502564r_si_002.cif
_cod_data_source_block complex1
_cod_database_code 4341607
_chemical_oxdiff_formula 'Fe C55 H39 N6 O3 B'
_reflns_odcompleteness_completeness 99.71
_reflns_odcompleteness_iscentric 1
_reflns_odcompleteness_theta 26.32
_olex2_refinement_description
;
1. Others
 Fixed Uiso: H48(0.052) H47(0.048) H52(0.071) H51(0.077) H50(0.053) H2(0.024)
 H5(0.029) H8(0.024) H11(0.027) H12(0.035) H13(0.04) H14(0.039) H15(0.031)
 H17(0.031) H18(0.041) H19(0.043) H20(0.038) H21(0.03) H23(0.032) H24(0.039)
 H25(0.04) H26(0.036) H27(0.029) H35(0.031) H36(0.041) H37(0.048) H38(0.042)
 H39(0.03) H41(0.034) H42(0.042) H43(0.04) H44(0.036) H45(0.029) H1(0.02)
 H29(0.039) H30(0.047) H31(0.038) H32(0.045) H33(0.042) H29A(0.058) H30A(0.065)
 H31A(0.037) H32A(0.044) H33A(0.039)
 Fixed X: H48(-0.1193) H47(-0.0521) H52(0.2028) H51(0.1346) H50(0.0399)
 H2(0.4788) H5(0.5675) H8(-0.1031) H11(0.6445) H12(0.7055) H13(0.5525)
 H14(0.3381) H15(0.2759) H17(0.3705) H18(0.3491) H19(0.3404) H20(0.3572)
 H21(0.3799) H23(0.5023) H24(0.5748) H25(0.65) H26(0.6611) H27(0.5913) H35(-
 0.0038) H36(0.0538) H37(0.2319) H38(0.3487) H39(0.2905) H41(-0.2362) H42(-
 0.408) H43(-0.3962) H44(-0.2135) H45(-0.0443) H1(0.3613) H29(0.6083)
 H30(0.5989) H31(0.4039) H32(0.2211) H33(0.2278) H29A(0.5157) H30A(0.4862)
 H31A(0.361) H32A(0.2553) H33A(0.2894)
 Fixed Y: H48(0.5096) H47(0.5766) H52(0.498) H51(0.4304) H50(0.4191)
 H2(0.6693) H5(0.6718) H8(0.7535) H11(0.7384) H12(0.8107) H13(0.8653)
 H14(0.8485) H15(0.7764) H17(0.6006) H18(0.5286) H19(0.4736) H20(0.4902)
 H21(0.5621) H23(0.7583) H24(0.8296) H25(0.8641) H26(0.8263) H27(0.7545)
 H35(0.8203) H36(0.8931) H37(0.9146) H38(0.8636) H39(0.7908) H41(0.7008)
 H42(0.6532) H43(0.5835) H44(0.5621) H45(0.6107) H1(0.7456) H29(0.5793)
 H30(0.5161) H31(0.4925) H32(0.5338) H33(0.5962) H29A(0.5599) H30A(0.4974)
 H31A(0.5007) H32A(0.5642) H33A(0.6267)
 Fixed Z: H48(0.4549) H47(0.4139) H52(0.0115) H51(0.0581) H50(0.2104)
 H2(0.4883) H5(-0.0827) H8(0.1506) H11(0.4075) H12(0.4304) H13(0.4164)
 H14(0.3795) H15(0.3569) H17(0.5528) H18(0.6013) H19(0.4837) H20(0.3153)
 H21(0.2657) H23(-0.1152) H24(-0.1219) H25(0.0225) H26(0.172) H27(0.1793)
 H35(0.2357) H36(0.2302) H37(0.142) H38(0.0547) H39(0.0573) H41(0.2446)
 H42(0.2594) H43(0.1942) H44(0.1109) H45(0.0896) H1(0.1859) H29(-0.0408) H30(-
 0.1336) H31(-0.2034) H32(-0.1846) H33(-0.0874) H29A(0.0214) H30A(-0.076) H31A(-
 0.2212) H32A(-0.2652) H33A(-0.1696)
;
_olex2_submission_special_instructions 'No special instructions were received'

loop_
_space_group_symop_id
_space_group_symop_operation_xyz
1 'x, y, z'
2 '-x+1/2, y+1/2, -z+1/2'
3 '-x, -y, -z'
4 'x-1/2, -y-1/2, z-1/2'

loop_
_atom_site_label
_atom_site_type_symbol
_atom_site_fract_x
_atom_site_fract_y
_atom_site_fract_z
_atom_site_U_iso_or_equiv
_atom_site_adp_type
_atom_site_occupancy
_atom_site_symmetry_multiplicity
_atom_site_calc_flag
_atom_site_refinement_flags
_atom_site_disorder_assembly
_atom_site_disorder_group
Fe1 Fe 0.21373(2) 0.622331(7) 0.172994(17) 0.01666(7) Uani 1 1 d . . .
O1 O -0.05082(18) 0.43846(5) 0.37360(13) 0.0493(4) Uani 1 1 d . . .
O2 O 0.09398(12) 0.59748(4) 0.27800(9) 0.0239(3) Uani 1 1 d . . .
O3 O 0.19015(14) 0.56797(4) 0.10499(10) 0.0332(3) Uani 1 1 d . . .
N2 N 0.35566(13) 0.69096(4) 0.27892(10) 0.0162(3) Uani 1 1 d . . .
N1 N 0.33435(13) 0.64748(4) 0.28540(10) 0.0172(3) Uani 1 1 d . . .
N4 N 0.39105(13) 0.69129(4) 0.09535(10) 0.0166(3) Uani 1 1 d . . .
N3 N 0.35436(13) 0.64980(4) 0.07137(10) 0.0171(3) Uani 1 1 d . A .
N6 N 0.17859(13) 0.71762(4) 0.15993(10) 0.0168(3) Uani 1 1 d . . .
N5 N 0.10811(13) 0.68021(4) 0.16241(10) 0.0170(3) Uani 1 1 d . . .
C1 C -0.0272(2) 0.47476(7) 0.34315(16) 0.0347(4) Uani 1 1 d . . .
C2 C -0.0657(2) 0.51313(7) 0.39966(18) 0.0432(5) Uani 1 1 d . . .
H48 H -0.1193 0.5096 0.4549 0.052 Uiso 1 1 calc R . .
C3 C -0.0269(2) 0.55267(7) 0.37486(17) 0.0400(5) Uani 1 1 d . . .
H47 H -0.0521 0.5766 0.4139 0.048 Uiso 1 1 calc R . .
C4 C 0.05349(17) 0.56032(6) 0.28905(14) 0.0254(4) Uani 1 1 d . . .
C5 C 0.1450(2) 0.53111(6) 0.13419(15) 0.0331(4) Uani 1 1 d . . .
C6 C 0.1624(3) 0.49456(7) 0.07319(19) 0.0589(8) Uani 1 1 d . . .
H52 H 0.2028 0.4980 0.0115 0.071 Uiso 1 1 calc R . .
C7 C 0.1221(3) 0.45423(8) 0.1012(2) 0.0642(9) Uani 1 1 d . . .
H51 H 0.1346 0.4304 0.0581 0.077 Uiso 1 1 calc R . .
C8 C 0.0636(3) 0.44743(7) 0.19059(17) 0.0442(6) Uani 1 1 d . . .
H50 H 0.0399 0.4191 0.2104 0.053 Uiso 1 1 calc R . .
C9 C 0.04033(19) 0.48242(6) 0.25031(15) 0.0299(4) Uani 1 1 d . . .
C10 C 0.07908(18) 0.52456(6) 0.22346(14) 0.0254(4) Uani 1 1 d . . .
C11 C 0.41763(15) 0.70477(5) 0.36328(12) 0.0180(3) Uani 1 1 d . . .
C12 C 0.43729(16) 0.66954(5) 0.42465(13) 0.0202(3) Uani 1 1 d . . .
H2 H 0.4788 0.6693 0.4883 0.024 Uiso 1 1 calc R . .
C13 C 0.38328(15) 0.63440(5) 0.37353(12) 0.0183(3) Uani 1 1 d . . .
C14 C 0.48319(16) 0.70510(5) 0.03365(12) 0.0189(3) Uani 1 1 d . . .
C15 C 0.50737(17) 0.67181(6) -0.03105(13) 0.0238(4) Uani 1 1 d . A .
H5 H 0.5675 0.6718 -0.0827 0.029 Uiso 1 1 calc R . .
C16 C 0.42593(16) 0.63815(5) -0.00543(12) 0.0194(3) Uani 1 1 d . . .
C17 C 0.09809(16) 0.75221(5) 0.15438(12) 0.0179(3) Uani 1 1 d . . .
C18 C -0.02636(16) 0.73684(5) 0.15390(12) 0.0203(3) Uani 1 1 d . . .
H8 H -0.1031 0.7535 0.1506 0.024 Uiso 1 1 calc R . .
C19 C -0.01650(15) 0.69190(5) 0.15918(12) 0.0183(3) Uani 1 1 d . . .
C20 C 0.45465(16) 0.75044(5) 0.37864(12) 0.0192(3) Uani 1 1 d . . .
C21 C 0.58208(17) 0.76069(6) 0.40138(12) 0.0228(3) Uani 1 1 d . . .
H11 H 0.6445 0.7384 0.4075 0.027 Uiso 1 1 calc R . .
C22 C 0.6183(2) 0.80365(6) 0.41525(13) 0.0290(4) Uani 1 1 d . . .
H12 H 0.7055 0.8107 0.4304 0.035 Uiso 1 1 calc R . .
C23 C 0.5275(2) 0.83597(6) 0.40702(15) 0.0333(4) Uani 1 1 d . . .
H13 H 0.5525 0.8653 0.4164 0.040 Uiso 1 1 calc R . .
C24 C 0.4003(2) 0.82603(6) 0.38512(15) 0.0326(4) Uani 1 1 d . . .
H14 H 0.3381 0.8485 0.3795 0.039 Uiso 1 1 calc R . .
C25 C 0.36342(18) 0.78330(6) 0.37132(13) 0.0256(4) Uani 1 1 d . . .
H15 H 0.2759 0.7764 0.3569 0.031 Uiso 1 1 calc R . .
C26 C 0.37536(16) 0.58871(5) 0.40392(13) 0.0206(3) Uani 1 1 d . . .
C27 C 0.36732(17) 0.57830(6) 0.50416(14) 0.0262(4) Uani 1 1 d . . .
H17 H 0.3705 0.6006 0.5528 0.031 Uiso 1 1 calc R . .
C28 C 0.3547(2) 0.53551(6) 0.53288(16) 0.0340(4) Uani 1 1 d . . .
H18 H 0.3491 0.5286 0.6013 0.041 Uiso 1 1 calc R . .
C29 C 0.3501(2) 0.50283(6) 0.46330(17) 0.0356(5) Uani 1 1 d . . .
H19 H 0.3404 0.4736 0.4837 0.043 Uiso 1 1 calc R . .
C30 C 0.35961(19) 0.51269(6) 0.36344(17) 0.0319(4) Uani 1 1 d . . .
H20 H 0.3572 0.4902 0.3153 0.038 Uiso 1 1 calc R . .
C31 C 0.37269(17) 0.55545(6) 0.33410(14) 0.0251(4) Uani 1 1 d . . .
H21 H 0.3799 0.5621 0.2657 0.030 Uiso 1 1 calc R . .
C32 C 0.53621(16) 0.74951(5) 0.03330(13) 0.0202(3) Uani 1 1 d . . .
C33 C 0.53371(18) 0.77210(6) -0.05645(14) 0.0267(4) Uani 1 1 d . . .
H23 H 0.5023 0.7583 -0.1152 0.032 Uiso 1 1 calc R . .
C34 C 0.5768(2) 0.81453(6) -0.06052(15) 0.0327(4) Uani 1 1 d . . .
H24 H 0.5748 0.8296 -0.1219 0.039 Uiso 1 1 calc R . .
C35 C 0.62255(19) 0.83484(6) 0.02488(17) 0.0337(5) Uani 1 1 d . . .
H25 H 0.6500 0.8641 0.0225 0.040 Uiso 1 1 calc R . .
C36 C 0.62821(18) 0.81243(6) 0.11365(15) 0.0302(4) Uani 1 1 d . . .
H26 H 0.6611 0.8263 0.1720 0.036 Uiso 1 1 calc R . .
C37 C 0.58605(17) 0.76979(6) 0.11818(14) 0.0238(4) Uani 1 1 d . . .
H27 H 0.5913 0.7545 0.1793 0.029 Uiso 1 1 calc R . .
C44 C 0.13962(16) 0.79777(5) 0.14914(12) 0.0203(3) Uani 1 1 d . . .
C45 C 0.06849(18) 0.82890(6) 0.19919(13) 0.0256(4) Uani 1 1 d . . .
H35 H -0.0038 0.8203 0.2357 0.031 Uiso 1 1 calc R . .
C46 C 0.1026(2) 0.87219(6) 0.19597(16) 0.0346(5) Uani 1 1 d . . .
H36 H 0.0538 0.8931 0.2302 0.041 Uiso 1 1 calc R . .
C47 C 0.2075(2) 0.88503(6) 0.14308(18) 0.0397(5) Uani 1 1 d . . .
H37 H 0.2319 0.9146 0.1420 0.048 Uiso 1 1 calc R . .
C48 C 0.2771(2) 0.85470(6) 0.09171(17) 0.0350(5) Uani 1 1 d . . .
H38 H 0.3487 0.8636 0.0547 0.042 Uiso 1 1 calc R . .
C49 C 0.24306(17) 0.81132(6) 0.09380(14) 0.0250(4) Uani 1 1 d . . .
H39 H 0.2905 0.7908 0.0573 0.030 Uiso 1 1 calc R . .
C50 C -0.12244(16) 0.66048(5) 0.16583(12) 0.0203(3) Uani 1 1 d . . .
C51 C -0.23159(17) 0.67265(6) 0.21637(15) 0.0281(4) Uani 1 1 d . . .
H41 H -0.2362 0.7008 0.2446 0.034 Uiso 1 1 calc R . .
C52 C -0.33341(19) 0.64430(7) 0.22594(17) 0.0348(5) Uani 1 1 d . . .
H42 H -0.4080 0.6532 0.2594 0.042 Uiso 1 1 calc R . .
C53 C -0.32682(19) 0.60313(7) 0.18697(16) 0.0335(4) Uani 1 1 d . . .
H43 H -0.3962 0.5835 0.1942 0.040 Uiso 1 1 calc R . .
C54 C -0.21859(18) 0.59054(6) 0.13721(15) 0.0301(4) Uani 1 1 d . . .
H44 H -0.2135 0.5621 0.1109 0.036 Uiso 1 1 calc R . .
C55 C -0.11722(17) 0.61929(6) 0.12543(13) 0.0241(4) Uani 1 1 d . . .
H45 H -0.0443 0.6107 0.0896 0.029 Uiso 1 1 calc R . .
B1 B 0.32602(17) 0.71556(6) 0.18077(13) 0.0164(3) Uani 1 1 d . . .
H1 H 0.3613 0.7456 0.1859 0.020 Uiso 1 1 calc R . .
C38 C 0.4226(6) 0.5960(3) -0.0580(8) 0.0171(11) Uani 0.606(6) 1 d PD A 1
C39 C 0.5285(4) 0.57063(12) -0.0705(3) 0.0326(9) Uani 0.606(6) 1 d PD A 1
H29 H 0.6083 0.5793 -0.0408 0.039 Uiso 0.606(6) 1 calc PR A 1
C40 C 0.5230(5) 0.53256(13) -0.1250(3) 0.0392(10) Uani 0.606(6) 1 d PD A 1
H30 H 0.5989 0.5161 -0.1336 0.047 Uiso 0.606(6) 1 calc PR A 1
C41 C 0.4081(9) 0.5187(3) -0.1666(7) 0.0319(15) Uani 0.606(6) 1 d PD A 1
H31 H 0.4039 0.4925 -0.2034 0.038 Uiso 0.606(6) 1 calc PR A 1
C42 C 0.3003(4) 0.54284(16) -0.1544(4) 0.0379(11) Uani 0.606(6) 1 d PD A 1
H32 H 0.2211 0.5338 -0.1846 0.045 Uiso 0.606(6) 1 calc PR A 1
C43 C 0.3047(3) 0.58062(14) -0.0985(3) 0.0347(10) Uani 0.606(6) 1 d PD A 1
H33 H 0.2278 0.5962 -0.0874 0.042 Uiso 0.606(6) 1 calc PR A 1
C38A C 0.3938(12) 0.5966(5) -0.0589(13) 0.0171(11) Uani 0.394(6) 1 d PD A 2
C39A C 0.4594(10) 0.56042(18) -0.0354(5) 0.048(2) Uani 0.394(6) 1 d PD A 2
H29A H 0.5157 0.5599 0.0214 0.058 Uiso 0.394(6) 1 calc PR A 2
C40A C 0.4447(11) 0.52365(19) -0.0947(5) 0.054(3) Uani 0.394(6) 1 d PD A 2
H30A H 0.4862 0.4974 -0.0760 0.065 Uiso 0.394(6) 1 calc PR A 2
C41A C 0.3701(11) 0.5256(3) -0.1802(10) 0.031(2) Uani 0.394(6) 1 d PD A 2
H31A H 0.3610 0.5007 -0.2212 0.037 Uiso 0.394(6) 1 calc PR A 2
C42A C 0.3088(5) 0.5632(2) -0.2069(5) 0.0365(16) Uani 0.394(6) 1 d PD A 2
H32A H 0.2553 0.5642 -0.2652 0.044 Uiso 0.394(6) 1 calc PR A 2
C43A C 0.3250(5) 0.5998(2) -0.1486(5) 0.0327(15) Uani 0.394(6) 1 d PD A 2
H33A H 0.2894 0.6267 -0.1696 0.039 Uiso 0.394(6) 1 calc PR A 2

loop_
_atom_site_aniso_label
_atom_site_aniso_U_11
_atom_site_aniso_U_22
_atom_site_aniso_U_33
_atom_site_aniso_U_23
_atom_site_aniso_U_13
_atom_site_aniso_U_12
Fe1 0.01781(12) 0.01299(11) 0.01920(12) -0.00225(9) 0.00086(9) -0.00188(8)
O1 0.0694(12) 0.0300(8) 0.0490(10) 0.0069(7) 0.0083(8) -0.0134(8)
O2 0.0237(6) 0.0220(6) 0.0263(6) -0.0010(5) 0.0047(5) -0.0011(5)
O3 0.0486(9) 0.0207(6) 0.0309(7) -0.0074(5) 0.0108(6) -0.0110(6)
N2 0.0168(6) 0.0129(6) 0.0188(7) -0.0010(5) 0.0009(5) -0.0016(5)
N1 0.0191(7) 0.0125(6) 0.0199(7) 0.0002(5) 0.0011(5) -0.0016(5)
N4 0.0183(6) 0.0137(6) 0.0178(6) 0.0002(5) 0.0009(5) -0.0009(5)
N3 0.0190(7) 0.0132(6) 0.0189(7) -0.0008(5) -0.0012(5) -0.0001(5)
N6 0.0188(6) 0.0133(6) 0.0183(6) -0.0010(5) -0.0004(5) -0.0009(5)
N5 0.0171(6) 0.0147(6) 0.0191(7) -0.0006(5) 0.0007(5) -0.0020(5)
C1 0.0361(11) 0.0305(10) 0.0375(11) 0.0045(9) 0.0003(9) -0.0098(8)
C2 0.0474(13) 0.0356(11) 0.0476(13) 0.0036(10) 0.0210(11) -0.0070(10)
C3 0.0460(13) 0.0288(10) 0.0465(13) -0.0017(9) 0.0220(10) -0.0030(9)
C4 0.0236(9) 0.0232(8) 0.0294(9) 0.0003(7) 0.0012(7) -0.0003(7)
C5 0.0458(12) 0.0231(9) 0.0308(10) -0.0062(8) 0.0051(9) -0.0092(8)
C6 0.103(2) 0.0315(12) 0.0439(14) -0.0150(10) 0.0322(14) -0.0204(13)
C7 0.114(3) 0.0284(11) 0.0514(15) -0.0186(11) 0.0269(16) -0.0183(14)
C8 0.0671(16) 0.0243(10) 0.0415(12) -0.0030(9) 0.0069(11) -0.0134(10)
C9 0.0334(10) 0.0239(9) 0.0320(10) -0.0008(8) -0.0035(8) -0.0064(8)
C10 0.0260(9) 0.0235(8) 0.0265(9) -0.0016(7) -0.0012(7) -0.0030(7)
C11 0.0180(7) 0.0179(7) 0.0181(8) -0.0014(6) 0.0007(6) -0.0016(6)
C12 0.0216(8) 0.0190(8) 0.0200(8) 0.0000(6) -0.0012(6) -0.0009(6)
C13 0.0157(7) 0.0182(7) 0.0211(8) 0.0011(6) 0.0007(6) -0.0005(6)
C14 0.0193(8) 0.0196(8) 0.0179(8) 0.0009(6) 0.0007(6) -0.0011(6)
C15 0.0271(9) 0.0229(8) 0.0218(8) -0.0024(7) 0.0076(7) -0.0033(7)
C16 0.0218(8) 0.0192(8) 0.0171(7) -0.0010(6) 0.0004(6) -0.0001(6)
C17 0.0199(8) 0.0176(7) 0.0161(7) -0.0007(6) 0.0005(6) 0.0028(6)
C18 0.0188(8) 0.0215(8) 0.0205(8) 0.0004(7) 0.0008(6) 0.0033(6)
C19 0.0181(7) 0.0202(8) 0.0166(7) -0.0008(6) 0.0008(6) 0.0005(6)
C20 0.0257(8) 0.0159(7) 0.0157(7) -0.0008(6) -0.0002(6) -0.0030(6)
C21 0.0263(9) 0.0224(8) 0.0194(8) 0.0011(7) -0.0018(7) -0.0046(7)
C22 0.0363(10) 0.0284(9) 0.0221(9) -0.0017(7) -0.0012(7) -0.0138(8)
C23 0.0521(13) 0.0199(9) 0.0281(10) -0.0041(7) 0.0030(9) -0.0109(8)
C24 0.0449(12) 0.0192(8) 0.0338(10) -0.0053(8) 0.0015(9) 0.0040(8)
C25 0.0284(9) 0.0220(8) 0.0265(9) -0.0040(7) -0.0001(7) -0.0002(7)
C26 0.0163(7) 0.0181(8) 0.0275(9) 0.0035(7) -0.0006(6) 0.0010(6)
C27 0.0256(9) 0.0238(9) 0.0294(9) 0.0062(7) -0.0003(7) 0.0006(7)
C28 0.0343(11) 0.0309(10) 0.0368(11) 0.0145(9) 0.0001(8) 0.0019(8)
C29 0.0327(10) 0.0189(9) 0.0552(13) 0.0123(9) -0.0015(9) 0.0003(7)
C30 0.0278(9) 0.0175(8) 0.0502(12) 0.0000(8) -0.0018(9) 0.0011(7)
C31 0.0227(8) 0.0203(8) 0.0323(10) 0.0009(7) -0.0010(7) 0.0011(7)
C32 0.0192(8) 0.0185(8) 0.0234(8) 0.0003(6) 0.0065(6) -0.0010(6)
C33 0.0325(10) 0.0246(9) 0.0235(9) 0.0005(7) 0.0081(7) -0.0025(7)
C34 0.0393(11) 0.0249(9) 0.0348(10) 0.0087(8) 0.0151(9) -0.0015(8)
C35 0.0317(10) 0.0201(9) 0.0501(12) 0.0005(8) 0.0158(9) -0.0072(7)
C36 0.0271(9) 0.0259(9) 0.0378(11) -0.0071(8) 0.0051(8) -0.0080(7)
C37 0.0214(8) 0.0235(8) 0.0265(9) 0.0004(7) 0.0025(7) -0.0032(7)
C44 0.0218(8) 0.0172(7) 0.0214(8) 0.0017(6) -0.0043(6) 0.0023(6)
C45 0.0301(9) 0.0218(8) 0.0246(9) -0.0003(7) -0.0021(7) 0.0044(7)
C46 0.0452(12) 0.0190(9) 0.0390(11) -0.0028(8) -0.0076(9) 0.0090(8)
C47 0.0450(12) 0.0156(8) 0.0579(14) 0.0074(9) -0.0091(11) -0.0012(8)
C48 0.0308(10) 0.0244(9) 0.0497(13) 0.0146(9) -0.0007(9) -0.0014(8)
C49 0.0253(9) 0.0205(8) 0.0292(9) 0.0060(7) -0.0006(7) 0.0037(7)
C50 0.0166(7) 0.0230(8) 0.0211(8) 0.0028(7) -0.0011(6) -0.0010(6)
C51 0.0223(9) 0.0244(9) 0.0379(10) 0.0016(8) 0.0059(8) 0.0017(7)
C52 0.0210(9) 0.0353(11) 0.0486(12) 0.0037(9) 0.0116(8) 0.0011(8)
C53 0.0227(9) 0.0336(10) 0.0444(12) 0.0045(9) 0.0024(8) -0.0094(8)
C54 0.0285(10) 0.0258(9) 0.0359(10) -0.0026(8) 0.0001(8) -0.0077(7)
C55 0.0204(8) 0.0272(9) 0.0249(9) -0.0023(7) 0.0010(7) -0.0028(7)
B1 0.0171(8) 0.0149(8) 0.0171(8) -0.0006(7) 0.0001(7) -0.0003(6)
C38 0.010(3) 0.0219(9) 0.0196(8) -0.0034(7) 0.006(2) -0.004(2)
C39 0.0324(19) 0.0295(18) 0.035(2) -0.0097(16) -0.0095(16) 0.0094(15)
C40 0.046(2) 0.0286(19) 0.042(2) -0.0105(17) -0.0061(19) 0.0158(17)
C41 0.051(4) 0.018(2) 0.027(3) -0.004(2) -0.002(2) 0.006(2)
C42 0.0313(19) 0.038(2) 0.044(3) -0.021(2) -0.0037(18) -0.0035(17)
C43 0.0249(16) 0.035(2) 0.044(2) -0.0180(19) -0.0034(15) 0.0046(14)
C38A 0.010(3) 0.0219(9) 0.0196(8) -0.0034(7) 0.006(2) -0.004(2)
C39A 0.095(7) 0.025(3) 0.024(3) -0.004(2) -0.017(3) 0.014(3)
C40A 0.115(8) 0.020(3) 0.027(3) -0.001(2) -0.011(4) 0.018(4)
C41A 0.052(7) 0.019(4) 0.022(4) -0.006(3) 0.006(4) -0.008(4)
C42A 0.033(3) 0.035(3) 0.042(4) -0.015(3) -0.006(2) 0.001(2)
C43A 0.028(3) 0.029(3) 0.040(3) -0.012(3) -0.008(2) 0.009(2)

loop_
_atom_type_symbol
_atom_type_description
_atom_type_scat_dispersion_real
_atom_type_scat_dispersion_imag
_atom_type_scat_source
C C 0.0033 0.0016 'International Tables Vol C Tables 4.2.6.8 and 6.1.1.4'
H H 0.0000 0.0000 'International Tables Vol C Tables 4.2.6.8 and 6.1.1.4'
B B 0.0013 0.0007 'International Tables Vol C Tables 4.2.6.8 and 6.1.1.4'
N N 0.0061 0.0033 'International Tables Vol C Tables 4.2.6.8 and 6.1.1.4'
O O 0.0106 0.0060 'International Tables Vol C Tables 4.2.6.8 and 6.1.1.4'
Fe Fe 0.3463 0.8444 'International Tables Vol C Tables 4.2.6.8 and 6.1.1.4'

loop_
_geom_angle_atom_site_label_1
_geom_angle_atom_site_label_2
_geom_angle_atom_site_label_3
_geom_angle
O2 Fe1 N1 90.15(5)
O2 Fe1 N3 174.97(5)
O2 Fe1 N5 92.18(5)
O3 Fe1 O2 86.05(5)
O3 Fe1 N1 137.32(6)
O3 Fe1 N3 96.74(5)
O3 Fe1 N5 130.60(6)
N1 Fe1 N3 84.95(5)
N1 Fe1 N5 91.98(5)
N5 Fe1 N3 89.17(5)
C4 O2 Fe1 130.17(12)
C5 O3 Fe1 131.54(12)
N1 N2 B1 120.60(12)
C11 N2 N1 109.22(13)
C11 N2 B1 129.67(13)
N2 N1 Fe1 114.52(10)
C13 N1 Fe1 137.30(11)
C13 N1 N2 107.17(13)
N3 N4 B1 120.20(13)
C14 N4 N3 110.22(13)
C14 N4 B1 129.56(13)
N4 N3 Fe1 113.46(10)
C16 N3 Fe1 140.35(11)
C16 N3 N4 105.98(13)
N5 N6 B1 119.20(12)
C17 N6 N5 109.60(13)
C17 N6 B1 130.28(13)
N6 N5 Fe1 116.13(10)
C19 N5 Fe1 137.06(11)
C19 N5 N6 106.79(13)
O1 C1 C2 120.3(2)
O1 C1 C9 122.6(2)
C2 C1 C9 117.05(17)
C1 C2 H48 119.3
C3 C2 C1 121.3(2)
C3 C2 H48 119.3
C2 C3 H47 119.0
C2 C3 C4 122.0(2)
C4 C3 H47 119.0
O2 C4 C3 116.74(17)
O2 C4 C10 124.61(17)
C10 C4 C3 118.65(16)
O3 C5 C6 118.12(19)
O3 C5 C10 124.86(17)
C6 C5 C10 117.01(18)
C5 C6 H52 119.3
C7 C6 C5 121.4(2)
C7 C6 H52 119.3
C6 C7 H51 119.2
C6 C7 C8 121.6(2)
C8 C7 H51 119.2
C7 C8 H50 120.6
C9 C8 C7 118.8(2)
C9 C8 H50 120.6
C8 C9 C1 117.93(18)
C8 C9 C10 121.22(19)
C10 C9 C1 120.85(17)
C5 C10 C4 120.89(16)
C9 C10 C4 119.24(17)
C9 C10 C5 119.86(17)
N2 C11 C12 108.23(14)
N2 C11 C20 122.19(14)
C12 C11 C20 129.58(15)
C11 C12 H2 127.2
C11 C12 C13 105.51(15)
C13 C12 H2 127.2
N1 C13 C12 109.87(14)
N1 C13 C26 120.83(14)
C12 C13 C26 129.30(15)
N4 C14 C15 107.42(14)
N4 C14 C32 124.34(14)
C15 C14 C32 128.02(15)
C14 C15 H5 127.0
C14 C15 C16 106.08(15)
C16 C15 H5 127.0
N3 C16 C15 110.29(14)
N3 C16 C38 126.8(4)
N3 C16 C38A 118.5(7)
C15 C16 C38 122.9(4)
C15 C16 C38A 130.3(8)
C38 C16 C38A 11.5(7)
N6 C17 C18 107.87(14)
N6 C17 C44 124.92(15)
C18 C17 C44 127.21(15)
C17 C18 H8 127.0
C17 C18 C19 105.96(14)
C19 C18 H8 127.0
N5 C19 C18 109.78(14)
N5 C19 C50 122.90(14)
C18 C19 C50 127.24(15)
C21 C20 C11 119.50(15)
C21 C20 C25 119.63(16)
C25 C20 C11 120.87(15)
C20 C21 H11 120.0
C20 C21 C22 120.00(17)
C22 C21 H11 120.0
C21 C22 H12 120.0
C23 C22 C21 119.95(18)
C23 C22 H12 120.0
C22 C23 H13 119.8
C22 C23 C24 120.41(17)
C24 C23 H13 119.8
C23 C24 H14 120.0
C23 C24 C25 120.01(18)
C25 C24 H14 120.0
C20 C25 H15 120.0
C24 C25 C20 119.99(18)
C24 C25 H15 120.0
C27 C26 C13 119.76(16)
C31 C26 C13 121.27(16)
C31 C26 C27 118.95(16)
C26 C27 H17 120.0
C28 C27 C26 120.02(18)
C28 C27 H17 120.0
C27 C28 H18 119.6
C29 C28 C27 120.71(19)
C29 C28 H18 119.6
C28 C29 H19 120.1
C28 C29 C30 119.87(17)
C30 C29 H19 120.1
C29 C30 H20 120.1
C29 C30 C31 119.77(19)
C31 C30 H20 120.1
C26 C31 H21 119.7
C30 C31 C26 120.67(18)
C30 C31 H21 119.7
C33 C32 C14 117.98(16)
C37 C32 C14 123.04(15)
C37 C32 C33 118.98(16)
C32 C33 H23 119.7
C34 C33 C32 120.59(18)
C34 C33 H23 119.7
C33 C34 H24 120.0
C35 C34 C33 119.96(18)
C35 C34 H24 120.0
C34 C35 H25 120.1
C36 C35 C34 119.88(17)
C36 C35 H25 120.1
C35 C36 H26 119.8
C35 C36 C37 120.47(18)
C37 C36 H26 119.8
C32 C37 H27 120.0
C36 C37 C32 120.07(17)
C36 C37 H27 120.0
C45 C44 C17 118.23(16)
C49 C44 C17 123.01(15)
C49 C44 C45 118.71(16)
C44 C45 H35 119.7
C46 C45 C44 120.58(18)
C46 C45 H35 119.7
C45 C46 H36 119.9
C47 C46 C45 120.10(19)
C47 C46 H36 119.9
C46 C47 H37 120.1
C46 C47 C48 119.88(18)
C48 C47 H37 120.1
C47 C48 H38 119.8
C47 C48 C49 120.47(19)
C49 C48 H38 119.8
C44 C49 H39 119.9
C48 C49 C44 120.22(18)
C48 C49 H39 119.9
C51 C50 C19 118.30(15)
C55 C50 C19 122.88(15)
C55 C50 C51 118.82(16)
C50 C51 H41 119.6
C52 C51 C50 120.81(18)
C52 C51 H41 119.6
C51 C52 H42 119.9
C53 C52 C51 120.11(18)
C53 C52 H42 119.9
C52 C53 H43 120.2
C52 C53 C54 119.64(18)
C54 C53 H43 120.2
C53 C54 H44 119.8
C53 C54 C55 120.43(18)
C55 C54 H44 119.8
C50 C55 C54 120.16(17)
C50 C55 H45 119.9
C54 C55 H45 119.9
N2 B1 N6 110.20(13)
N2 B1 H1 109.5
N4 B1 N2 108.52(13)
N4 B1 N6 109.69(13)
N4 B1 H1 109.5
N6 B1 H1 109.5
C39 C38 C16 123.8(5)
C39 C38 C43 117.0(6)
C43 C38 C16 119.3(4)
C38 C39 H29 118.9
C38 C39 C40 122.1(4)
C40 C39 H29 118.9
C39 C40 H30 119.9
C41 C40 C39 120.1(5)
C41 C40 H30 119.9
C40 C41 H31 120.3
C42 C41 C40 119.3(6)
C42 C41 H31 120.3
C41 C42 H32 119.6
C41 C42 C43 120.8(4)
C43 C42 H32 119.6
C38 C43 H33 119.7
C42 C43 C38 120.5(4)
C42 C43 H33 119.7
C39A C38A C16 119.5(8)
C39A C38A C43A 120.6(10)
C43A C38A C16 117.3(10)
C38A C39A H29A 120.1
C38A C39A C40A 119.7(8)
C40A C39A H29A 120.1
C39A C40A H30A 120.1
C41A C40A C39A 119.7(6)
C41A C40A H30A 120.1
C40A C41A H31A 119.8
C42A C41A C40A 120.4(8)
C42A C41A H31A 119.8
C41A C42A H32A 120.1
C41A C42A C43A 119.7(7)
C43A C42A H32A 120.1
C38A C43A H33A 120.4
C42A C43A C38A 119.2(7)
C42A C43A H33A 120.4

loop_
_geom_bond_atom_site_label_1
_geom_bond_atom_site_label_2
_geom_bond_distance
Fe1 O2 2.0624(12)
Fe1 O3 1.9262(13)
Fe1 N1 2.0892(14)
Fe1 N3 2.2047(14)
Fe1 N5 2.1022(13)
O1 C1 1.222(2)
O2 C4 1.234(2)
O3 C5 1.298(2)
N2 N1 1.3652(17)
N2 C11 1.360(2)
N2 B1 1.549(2)
N1 C13 1.341(2)
N4 N3 1.3737(18)
N4 C14 1.357(2)
N4 B1 1.547(2)
N3 C16 1.343(2)
N6 N5 1.3700(18)
N6 C17 1.359(2)
N6 B1 1.553(2)
N5 C19 1.346(2)
C1 C9 1.473(3)
C2 C1 1.472(3)
C2 H48 0.9500
C3 C2 1.333(3)
C3 H47 0.9500
C4 C3 1.467(3)
C4 C10 1.445(3)
C5 C10 1.418(3)
C6 C5 1.412(3)
C6 H52 0.9500
C7 C6 1.372(3)
C7 H51 0.9500
C8 C7 1.383(3)
C8 H50 0.9500
C8 C9 1.374(3)
C10 C9 1.414(3)
C11 C12 1.379(2)
C11 C20 1.476(2)
C12 H2 0.9500
C12 C13 1.396(2)
C13 C26 1.473(2)
C14 C15 1.377(2)
C14 C32 1.479(2)
C15 H5 0.9500
C15 C16 1.392(2)
C16 C38 1.482(8)
C16 C38A 1.505(13)
C17 C18 1.379(2)
C17 C44 1.475(2)
C18 H8 0.9500
C18 C19 1.394(2)
C19 C50 1.474(2)
C20 C21 1.389(2)
C20 C25 1.392(2)
C21 H11 0.9500
C21 C22 1.391(2)
C22 H12 0.9500
C22 C23 1.377(3)
C23 H13 0.9500
C23 C24 1.383(3)
C24 H14 0.9500
C24 C25 1.386(2)
C25 H15 0.9500
C26 C27 1.394(2)
C26 C31 1.394(2)
C27 H17 0.9500
C27 C28 1.385(3)
C28 H18 0.9500
C28 C29 1.378(3)
C29 H19 0.9500
C29 C30 1.387(3)
C30 H20 0.9500
C30 C31 1.387(2)
C31 H21 0.9500
C32 C33 1.397(2)
C32 C37 1.392(2)
C33 H23 0.9500
C33 C34 1.388(3)
C34 H24 0.9500
C34 C35 1.384(3)
C35 H25 0.9500
C35 C36 1.383(3)
C36 H26 0.9500
C36 C37 1.391(2)
C37 H27 0.9500
C44 C45 1.399(2)
C44 C49 1.393(2)
C45 H35 0.9500
C45 C46 1.385(3)
C46 H36 0.9500
C46 C47 1.380(3)
C47 H37 0.9500
C47 C48 1.383(3)
C48 H38 0.9500
C48 C49 1.387(3)
C49 H39 0.9500
C50 C51 1.394(2)
C50 C55 1.386(2)
C51 H41 0.9500
C51 C52 1.384(3)
C52 H42 0.9500
C52 C53 1.379(3)
C53 H43 0.9500
C53 C54 1.384(3)
C54 H44 0.9500
C54 C55 1.392(2)
C55 H45 0.9500
B1 H1 1.0000
C38 C39 1.367(7)
C38 C43 1.411(7)
C39 H29 0.9500
C39 C40 1.388(5)
C40 H30 0.9500
C40 C41 1.374(8)
C41 H31 0.9500
C41 C42 1.362(7)
C42 H32 0.9500
C42 C43 1.390(5)
C43 H33 0.9500
C38A C39A 1.344(12)
C38A C43A 1.391(13)
C39A H29A 0.9500
C39A C40A 1.396(7)
C40A H30A 0.9500
C40A C41A 1.372(11)
C41A H31A 0.9500
C41A C42A 1.368(10)
C42A H32A 0.9500
C42A C43A 1.384(7)
C43A H33A 0.9500

loop_
_geom_torsion_atom_site_label_1
_geom_torsion_atom_site_label_2
_geom_torsion_atom_site_label_3
_geom_torsion_atom_site_label_4
_geom_torsion
Fe1 O2 C4 C3 177.45(14)
Fe1 O2 C4 C10 -3.0(3)
Fe1 O3 C5 C6 -168.00(19)
Fe1 O3 C5 C10 11.9(3)
Fe1 N1 C13 C12 -167.48(13)
Fe1 N1 C13 C26 12.5(3)
Fe1 N3 C16 C15 -174.23(13)
Fe1 N3 C16 C38 5.8(4)
Fe1 N3 C16 C38A 15.3(6)
Fe1 N5 C19 C18 178.72(12)
Fe1 N5 C19 C50 1.6(3)
O1 C1 C9 C8 7.8(3)
O1 C1 C9 C10 -172.6(2)
O2 Fe1 O3 C5 -15.03(19)
O2 Fe1 N1 N2 -124.25(11)
O2 Fe1 N1 C13 42.34(17)
O2 Fe1 N3 N4 -59.2(6)
O2 Fe1 N3 C16 114.5(5)
O2 Fe1 N5 N6 136.35(11)
O2 Fe1 N5 C19 -41.84(16)
O2 C4 C3 C2 -173.4(2)
O2 C4 C10 C5 -6.0(3)
O2 C4 C10 C9 172.47(18)
O3 Fe1 O2 C4 10.73(16)
O3 Fe1 N1 N2 151.42(10)
O3 Fe1 N1 C13 -42.0(2)
O3 Fe1 N3 N4 177.33(10)
O3 Fe1 N3 C16 -9.05(18)
O3 Fe1 N5 N6 -136.99(10)
O3 Fe1 N5 C19 44.83(19)
O3 C5 C10 C4 2.0(3)
O3 C5 C10 C9 -176.5(2)
N2 N1 C13 C12 -0.24(18)
N2 N1 C13 C26 179.72(14)
N2 C11 C12 C13 -0.56(18)
N2 C11 C20 C21 -124.76(17)
N2 C11 C20 C25 55.7(2)
N1 Fe1 O2 C4 -126.73(16)
N1 Fe1 O3 C5 70.9(2)
N1 Fe1 N3 N4 -45.55(10)
N1 Fe1 N3 C16 128.07(18)
N1 Fe1 N5 N6 46.12(11)
N1 Fe1 N5 C19 -132.06(16)
N1 N2 C11 C12 0.43(18)
N1 N2 C11 C20 179.80(14)
N1 N2 B1 N4 -50.81(18)
N1 N2 B1 N6 69.31(17)
N1 C13 C26 C27 -149.45(16)
N1 C13 C26 C31 29.0(2)
N4 N3 C16 C15 -0.31(18)
N4 N3 C16 C38 179.7(4)
N4 N3 C16 C38A -170.8(6)
N4 C14 C15 C16 0.26(19)
N4 C14 C32 C33 -126.00(18)
N4 C14 C32 C37 52.9(2)
N3 Fe1 O2 C4 -113.2(5)
N3 Fe1 O3 C5 160.77(19)
N3 Fe1 N1 N2 56.94(10)
N3 Fe1 N1 C13 -136.48(17)
N3 Fe1 N5 N6 -38.80(11)
N3 Fe1 N5 C19 143.01(16)
N3 N4 C14 C15 -0.46(18)
N3 N4 C14 C32 174.58(15)
N3 N4 B1 N2 63.18(17)
N3 N4 B1 N6 -57.26(18)
N3 C16 C38 C39 -125.1(8)
N3 C16 C38 C43 55.0(10)
N3 C16 C38A C39A -97.2(13)
N3 C16 C38A C43A 101.1(13)
N6 N5 C19 C18 0.43(18)
N6 N5 C19 C50 -176.66(14)
N6 C17 C18 C19 -0.11(18)
N6 C17 C44 C45 -143.07(17)
N6 C17 C44 C49 39.4(2)
N5 Fe1 O2 C4 141.29(16)
N5 Fe1 O3 C5 -104.51(19)
N5 Fe1 N1 N2 -32.06(11)
N5 Fe1 N1 C13 134.52(17)
N5 Fe1 N3 N4 46.50(10)
N5 Fe1 N3 C16 -139.87(18)
N5 N6 C17 C18 0.37(18)
N5 N6 C17 C44 -179.22(14)
N5 N6 B1 N2 -51.49(18)
N5 N6 B1 N4 67.93(17)
N5 C19 C50 C51 143.97(17)
N5 C19 C50 C55 -35.0(2)
C2 C1 C9 C8 -172.4(2)
C2 C1 C9 C10 7.1(3)
C3 C2 C1 O1 171.4(2)
C3 C2 C1 C9 -8.4(3)
C3 C4 C10 C5 173.50(19)
C3 C4 C10 C9 -8.0(3)
C4 C3 C2 C1 1.4(4)
C4 C10 C9 C1 0.9(3)
C4 C10 C9 C8 -179.5(2)
C5 C10 C9 C1 179.43(19)
C5 C10 C9 C8 -1.0(3)
C6 C5 C10 C4 -178.1(2)
C6 C5 C10 C9 3.4(3)
C7 C6 C5 O3 177.2(3)
C7 C6 C5 C10 -2.7(4)
C7 C8 C9 C1 177.3(2)
C7 C8 C9 C10 -2.2(4)
C8 C7 C6 C5 -0.5(5)
C9 C8 C7 C6 3.0(5)
C10 C4 C3 C2 7.1(3)
C11 N2 N1 Fe1 170.40(10)
C11 N2 N1 C13 -0.12(17)
C11 N2 B1 N4 120.01(17)
C11 N2 B1 N6 -119.87(17)
C11 C12 C13 N1 0.50(19)
C11 C12 C13 C26 -179.46(16)
C11 C20 C21 C22 179.50(16)
C11 C20 C25 C24 -179.42(17)
C12 C11 C20 C21 54.5(3)
C12 C11 C20 C25 -125.1(2)
C12 C13 C26 C27 30.5(3)
C12 C13 C26 C31 -151.01(18)
C13 C26 C27 C28 177.41(17)
C13 C26 C31 C30 -177.19(16)
C14 N4 N3 Fe1 176.26(10)
C14 N4 N3 C16 0.48(17)
C14 N4 B1 N2 -118.55(17)
C14 N4 B1 N6 121.01(17)
C14 C15 C16 N3 0.0(2)
C14 C15 C16 C38 -180.0(4)
C14 C15 C16 C38A 169.0(6)
C14 C32 C33 C34 177.10(17)
C14 C32 C37 C36 -176.62(16)
C15 C14 C32 C33 48.0(3)
C15 C14 C32 C37 -133.1(2)
C15 C16 C38 C39 54.9(11)
C15 C16 C38 C43 -125.0(8)
C15 C16 C38A C39A 94.6(16)
C15 C16 C38A C43A -67.2(12)
C16 C38 C39 C40 -176.3(7)
C16 C38 C43 C42 175.2(6)
C16 C38A C39A C40A -169.9(10)
C16 C38A C43A C42A 171.1(8)
C17 N6 N5 Fe1 -179.20(10)
C17 N6 N5 C19 -0.50(17)
C17 N6 B1 N2 116.24(17)
C17 N6 B1 N4 -124.34(17)
C17 C18 C19 N5 -0.20(19)
C17 C18 C19 C50 176.73(16)
C17 C44 C45 C46 -179.42(17)
C17 C44 C49 C48 179.82(17)
C18 C17 C44 C45 37.4(2)
C18 C17 C44 C49 -140.09(18)
C18 C19 C50 C51 -32.6(3)
C18 C19 C50 C55 148.44(18)
C19 C50 C51 C52 -179.25(18)
C19 C50 C55 C54 177.72(17)
C20 C11 C12 C13 -179.86(16)
C20 C21 C22 C23 0.4(3)
C21 C20 C25 C24 1.0(3)
C21 C22 C23 C24 0.1(3)
C22 C23 C24 C25 0.0(3)
C23 C24 C25 C20 -0.6(3)
C25 C20 C21 C22 -0.9(3)
C26 C27 C28 C29 0.1(3)
C27 C26 C31 C30 1.3(3)
C27 C28 C29 C30 0.7(3)
C28 C29 C30 C31 -0.5(3)
C29 C30 C31 C26 -0.5(3)
C31 C26 C27 C28 -1.1(3)
C32 C14 C15 C16 -174.55(16)
C32 C33 C34 C35 -0.1(3)
C33 C32 C37 C36 2.3(3)
C33 C34 C35 C36 1.6(3)
C34 C35 C36 C37 -1.1(3)
C35 C36 C37 C32 -0.8(3)
C37 C32 C33 C34 -1.9(3)
C44 C17 C18 C19 179.48(16)
C44 C45 C46 C47 0.0(3)
C45 C44 C49 C48 2.3(3)
C45 C46 C47 C48 1.2(3)
C46 C47 C48 C49 -0.7(3)
C47 C48 C49 C44 -1.1(3)
C49 C44 C45 C46 -1.8(3)
C50 C51 C52 C53 1.3(3)
C51 C50 C55 C54 -1.2(3)
C51 C52 C53 C54 -0.8(3)
C52 C53 C54 C55 -0.7(3)
C53 C54 C55 C50 1.7(3)
C55 C50 C51 C52 -0.2(3)
B1 N2 N1 Fe1 -17.07(17)
B1 N2 N1 C13 172.41(14)
B1 N2 C11 C12 -171.20(15)
B1 N2 C11 C20 8.2(3)
B1 N4 N3 Fe1 -5.16(16)
B1 N4 N3 C16 179.06(13)
B1 N4 C14 C15 -178.87(15)
B1 N4 C14 C32 -3.8(3)
B1 N6 N5 Fe1 -9.11(17)
B1 N6 N5 C19 169.59(13)
B1 N6 C17 C18 -168.27(15)
B1 N6 C17 C44 12.1(3)
C38 C16 C38A C39A 41(4)
C38 C16 C38A C43A -121(7)
C38 C39 C40 C41 -1.7(10)
C39 C38 C43 C42 -4.6(12)
C39 C40 C41 C42 0.6(11)
C40 C41 C42 C43 -1.7(12)
C41 C42 C43 C38 3.8(10)
C43 C38 C39 C40 3.6(12)
C38A C16 C38 C39 -172(7)
C38A C16 C38 C43 8(5)
C38A C39A C40A C41A 4.4(17)
C39A C38A C43A C42A 9.5(19)
C39A C40A C41A C42A -0.9(18)
C40A C41A C42A C43A 1.7(16)
C41A C42A C43A C38A -5.9(14)
C43A C38A C39A C40A -9(2)
